data_1563290
loop_
_publ_author_name
'Wang, Yan'
'Zou, Bo'
'Xiao, Li-Na'
'Jin, Ning'
'Peng, Yu'
'Wu, Feng-Qing'
'Ding, Hong'
'Wang, Tie-Gang'
'Gao, Zhong-Min'
'Zheng, Da-Fang'
'Cui, Xiao-Bing'
'Xu, Ji-Qing'

_publ_section_title
;
 Two new hybrid compounds assembled from Keggin-type polyoxometalates and
 transition metal coordination complexes
;
_journal_issue 3
_journal_name_full 'Journal of Solid State Chemistry'
_journal_page_first 557
_journal_page_last 562
_journal_paper_doi 10.1016/j.jssc.2011.01.009
_journal_volume 184
_journal_year 2011
_chemical_formula_sum 'C48 H38 K Mo12 N8 Ni2 O44 P'
_chemical_formula_weight 2769.59
_space_group_IT_number 2
_space_group_name_Hall '-P 1'
_space_group_name_H-M_alt 'P -1'
_symmetry_cell_setting triclinic
_symmetry_space_group_name_H-M 'P -1'
_atom_sites_solution_hydrogens geom
_atom_sites_solution_primary direct
_atom_sites_solution_secondary difmap
_audit_creation_method SHELXL-97
_cell_angle_alpha 69.4980(10)
_cell_angle_beta 71.7970(10)
_cell_angle_gamma 79.0790(10)
_cell_formula_units_Z 1
_cell_length_a 10.7462(6)
_cell_length_b 13.2324(7)
_cell_length_c 13.6528(8)
_cell_measurement_temperature 210(2)
_cell_volume 1720.43(17)
_computing_structure_refinement 'SHELXL-97 (Sheldrick, 1997)'
_computing_structure_solution 'SHELXS-97 (Sheldrick, 1990)'
_diffrn_ambient_temperature 210(2)
_diffrn_measured_fraction_theta_full 0.987
_diffrn_measured_fraction_theta_max 0.987
_diffrn_radiation_monochromator graphite
_diffrn_radiation_source 'fine-focus sealed tube'
_diffrn_radiation_type MoK\a
_diffrn_radiation_wavelength 0.71073
_diffrn_reflns_av_R_equivalents 0.0247
_diffrn_reflns_av_sigmaI/netI 0.0538
_diffrn_reflns_limit_h_max 10
_diffrn_reflns_limit_h_min -13
_diffrn_reflns_limit_k_max 16
_diffrn_reflns_limit_k_min -16
_diffrn_reflns_limit_l_max 16
_diffrn_reflns_limit_l_min -15
_diffrn_reflns_number 9545
_diffrn_reflns_theta_full 25.99
_diffrn_reflns_theta_max 25.99
_diffrn_reflns_theta_min 2.00
_exptl_absorpt_coefficient_mu 2.834
_exptl_absorpt_correction_T_max 0.9300
_exptl_absorpt_correction_T_min 0.4122
_exptl_absorpt_correction_type empirical
_exptl_crystal_density_diffrn 2.673
_exptl_crystal_density_method 'not measured'
_exptl_crystal_F_000 1327
_exptl_crystal_size_max 0.38
_exptl_crystal_size_mid 0.23
_exptl_crystal_size_min 0.03
_refine_diff_density_max 2.653
_refine_diff_density_min -2.734
_refine_diff_density_rms 0.274
_refine_ls_extinction_method none
_refine_ls_goodness_of_fit_ref 1.034
_refine_ls_hydrogen_treatment constr
_refine_ls_matrix_type full
_refine_ls_number_parameters 544
_refine_ls_number_reflns 6667
_refine_ls_number_restraints 0
_refine_ls_restrained_S_all 1.034
_refine_ls_R_factor_all 0.0849
_refine_ls_R_factor_gt 0.0674
_refine_ls_shift/su_max 0.000
_refine_ls_shift/su_mean 0.000
_refine_ls_structure_factor_coef Fsqd
_refine_ls_weighting_details 'calc w=1/[\s^2^(Fo^2^)+(0.0814P)^2^+46.4138P] where P=(Fo^2^+2Fc^2^)/3'
_refine_ls_weighting_scheme calc
_refine_ls_wR_factor_gt 0.1773
_refine_ls_wR_factor_ref 0.1899
_reflns_number_gt 5267
_reflns_number_total 6667
_reflns_threshold_expression >2sigma(I)
_cod_data_source_file JSSC-2011-184-557.cif
_cod_data_source_block k
_cod_original_sg_symbol_H-M P-1
_cod_database_code 1563290

loop_
_symmetry_equiv_pos_as_xyz
'x, y, z'
'-x, -y, -z'

loop_
_atom_site_label
_atom_site_type_symbol
_atom_site_fract_x
_atom_site_fract_y
_atom_site_fract_z
_atom_site_U_iso_or_equiv
_atom_site_adp_type
_atom_site_occupancy
_atom_site_symmetry_multiplicity
_atom_site_calc_flag
_atom_site_refinement_flags
_atom_site_disorder_assembly
_atom_site_disorder_group
Mo1 Mo 0.09423(9) 0.35105(6) 0.31604(6) 0.0116(2) Uani 1 1 d . . .
Mo2 Mo 0.04079(11) 0.74088(8) 0.27569(8) 0.0274(3) Uani 1 1 d . . .
Mo3 Mo -0.20260(11) 0.30702(9) 0.52118(9) 0.0282(3) Uani 1 1 d . . .
Mo4 Mo 0.30639(9) 0.53641(8) 0.29715(7) 0.0193(2) Uani 1 1 d . . .
Mo5 Mo -0.17200(9) 0.55357(8) 0.30088(7) 0.0194(2) Uani 1 1 d . . .
Mo6 Mo 0.26191(9) 0.29108(8) 0.51763(8) 0.0202(2) Uani 1 1 d . . .
Ni1 Ni 0.15964(19) 0.18576(15) 0.12723(15) 0.0387(4) Uani 1 1 d . . .
P1 P 0.0000 0.5000 0.5000 0.0278(9) Uani 1 2 d S . .
K1 K 0.5000 0.5000 0.5000 0.112(3) Uani 1 2 d S . .
O1 O 0.0728(17) 0.4104(14) 0.5766(14) 0.029(4) Uani 0.50 1 d P . .
O2 O -0.0455(17) 0.4483(13) 0.4341(14) 0.030(4) Uani 0.50 1 d P . .
O3 O 0.0994(17) 0.5817(14) 0.4211(14) 0.033(4) Uani 0.50 1 d P . .
O4 O -0.1154(18) 0.5563(14) 0.5657(14) 0.031(4) Uani 0.50 1 d P . .
O5 O 0.1451(12) 0.2803(8) 0.2256(8) 0.052(3) Uani 1 1 d . . .
O6 O -0.2543(12) 0.5820(12) 0.2054(9) 0.068(4) Uani 1 1 d . . .
O7 O 0.0582(13) 0.8558(8) 0.1721(9) 0.059(3) Uani 1 1 d . . .
O8 O 0.3508(16) 0.4106(10) 0.4016(10) 0.077(4) Uani 1 1 d . . .
O9 O 0.1974(16) 0.2703(10) 0.4153(11) 0.085(5) Uani 1 1 d . . .
O10 O -0.0561(13) 0.6654(13) 0.2342(13) 0.087(5) Uani 1 1 d . . .
O11 O 0.2274(17) 0.4494(9) 0.2513(12) 0.087(5) Uani 1 1 d . . .
O12 O 0.3825(13) 0.1912(10) 0.5291(13) 0.073(4) Uani 1 1 d . . .
O13 O -0.0522(14) 0.2743(11) 0.4183(11) 0.087(5) Uani 1 1 d . . .
O14 O -0.1234(15) 0.7762(14) 0.3703(13) 0.100(6) Uani 1 1 d . . .
O15 O 0.4518(12) 0.5533(13) 0.1996(10) 0.073(4) Uani 1 1 d . . .
O16 O -0.0246(14) 0.4587(11) 0.2554(12) 0.100(6) Uani 1 1 d . . .
O17 O 0.1947(15) 0.6557(12) 0.2309(13) 0.086(5) Uani 1 1 d . . .
O18 O 0.1204(15) 0.7670(12) 0.3688(12) 0.085(5) Uani 1 1 d . . .
O19 O -0.2482(14) 0.4294(12) 0.4047(11) 0.087(5) Uani 1 1 d . . .
O20 O 0.3198(16) 0.6179(12) 0.3812(13) 0.093(6) Uani 1 1 d . . .
O21 O -0.3010(14) 0.2158(10) 0.5339(12) 0.073(4) Uani 1 1 d . . .
O22 O -0.2803(15) 0.6388(14) 0.3862(13) 0.096(6) Uani 1 1 d . . .
O23 O 0.4303(14) 0.3981(12) 0.0687(11) 0.075(4) Uani 1 1 d . . .
OW1 O 0.2838(10) 0.2996(9) 0.0040(8) 0.044(2) Uani 1 1 d . . .
N1 N -0.0079(12) 0.2754(9) 0.0892(10) 0.038(3) Uani 1 1 d . . .
N2 N 0.0170(13) 0.0970(10) 0.2550(10) 0.041(3) Uani 1 1 d . . .
N3 N 0.3137(12) 0.0886(10) 0.1812(10) 0.042(3) Uani 1 1 d . . .
N4 N 0.1991(12) 0.0836(10) 0.0364(10) 0.041(3) Uani 1 1 d . . .
C1 C -0.0210(16) 0.3627(13) 0.0064(12) 0.048(4) Uani 1 1 d . . .
H1A H 0.0544 0.3838 -0.0508 0.057 Uiso 1 1 calc R . .
C2 C -0.1410(17) 0.4260(14) -0.0011(16) 0.061(5) Uani 1 1 d . . .
H2A H -0.1467 0.4853 -0.0630 0.073 Uiso 1 1 calc R . .
C3 C -0.2490(18) 0.3977(15) 0.0852(15) 0.062(5) Uani 1 1 d . . .
H3A H -0.3287 0.4415 0.0847 0.074 Uiso 1 1 calc R . .
C4 C -0.2431(16) 0.3053(13) 0.1736(14) 0.048(4) Uani 1 1 d . . .
C5 C -0.3532(16) 0.2654(15) 0.2637(14) 0.054(4) Uani 1 1 d . . .
H5A H -0.4363 0.3043 0.2657 0.065 Uiso 1 1 calc R . .
C6 C -0.3410(17) 0.1761(13) 0.3434(14) 0.053(4) Uani 1 1 d . . .
H6A H -0.4148 0.1527 0.4016 0.064 Uiso 1 1 calc R . .
C7 C -0.2122(16) 0.1121(13) 0.3424(13) 0.047(4) Uani 1 1 d . . .
C8 C -0.1980(17) 0.0165(14) 0.4287(14) 0.053(4) Uani 1 1 d . . .
H8A H -0.2706 -0.0109 0.4865 0.064 Uiso 1 1 calc R . .
C9 C -0.0709(17) -0.0355(12) 0.4238(13) 0.050(4) Uani 1 1 d . . .
H9A H -0.0556 -0.0992 0.4788 0.060 Uiso 1 1 calc R . .
C10 C 0.0339(17) 0.0100(12) 0.3345(12) 0.044(3) Uani 1 1 d . . .
H10A H 0.1195 -0.0239 0.3323 0.052 Uiso 1 1 calc R . .
C11 C -0.1062(14) 0.1493(11) 0.2596(12) 0.037(3) Uani 1 1 d . . .
C12 C -0.1202(15) 0.2448(12) 0.1719(12) 0.043(3) Uani 1 1 d . . .
C13 C 0.3669(16) 0.0908(13) 0.2578(13) 0.049(4) Uani 1 1 d . . .
H13A H 0.3427 0.1498 0.2850 0.059 Uiso 1 1 calc R . .
C14 C 0.4600(17) 0.0047(15) 0.2989(14) 0.056(4) Uani 1 1 d . . .
H14A H 0.4964 0.0080 0.3518 0.067 Uiso 1 1 calc R . .
C15 C 0.4931(15) -0.0783(15) 0.2613(13) 0.052(4) Uani 1 1 d . . .
H15A H 0.5539 -0.1341 0.2880 0.062 Uiso 1 1 calc R . .
C16 C 0.4391(14) -0.0863(13) 0.1807(12) 0.042(3) Uani 1 1 d . . .
C17 C 0.4693(16) -0.1749(13) 0.1380(15) 0.054(4) Uani 1 1 d . . .
H17A H 0.5254 -0.2350 0.1648 0.065 Uiso 1 1 calc R . .
C18 C 0.4171(17) -0.1721(13) 0.0592(15) 0.055(4) Uani 1 1 d . . .
H18A H 0.4419 -0.2294 0.0294 0.066 Uiso 1 1 calc R . .
C19 C 0.3258(16) -0.0859(12) 0.0191(13) 0.046(4) Uani 1 1 d . . .
C20 C 0.2686(18) -0.0815(16) -0.0605(15) 0.060(5) Uani 1 1 d . . .
H20A H 0.2896 -0.1371 -0.0925 0.072 Uiso 1 1 calc R . .
C21 C 0.1807(17) 0.0052(14) -0.0921(13) 0.052(4) Uani 1 1 d . . .
H21A H 0.1432 0.0109 -0.1477 0.062 Uiso 1 1 calc R . .
C22 C 0.1479(17) 0.0847(14) -0.0404(12) 0.048(4) Uani 1 1 d . . .
H22A H 0.0857 0.1423 -0.0614 0.057 Uiso 1 1 calc R . .
C23 C 0.3481(13) 0.0016(12) 0.1443(12) 0.039(3) Uani 1 1 d . . .
C24 C 0.2911(13) -0.0007(11) 0.0655(11) 0.036(3) Uani 1 1 d . . .

loop_
_atom_site_aniso_label
_atom_site_aniso_U_11
_atom_site_aniso_U_22
_atom_site_aniso_U_33
_atom_site_aniso_U_23
_atom_site_aniso_U_13
_atom_site_aniso_U_12
Mo1 0.0237(5) 0.0049(4) 0.0044(4) -0.0029(3) -0.0006(3) 0.0000(3)
Mo2 0.0446(7) 0.0173(5) 0.0164(5) 0.0001(4) -0.0072(5) -0.0056(4)
Mo3 0.0289(6) 0.0237(5) 0.0323(6) -0.0059(4) -0.0097(5) -0.0061(4)
Mo4 0.0190(5) 0.0217(5) 0.0154(5) -0.0058(4) -0.0013(4) -0.0035(4)
Mo5 0.0181(5) 0.0277(5) 0.0117(5) -0.0034(4) -0.0055(4) -0.0033(4)
Mo6 0.0196(5) 0.0189(5) 0.0226(5) -0.0080(4) -0.0072(4) 0.0029(4)
Ni1 0.0428(10) 0.0395(10) 0.0362(10) -0.0160(8) -0.0099(8) -0.0021(8)
P1 0.032(2) 0.027(2) 0.023(2) -0.0060(18) -0.0074(19) -0.0045(19)
K1 0.089(6) 0.122(7) 0.125(8) -0.032(6) -0.040(5) -0.003(5)
O1 0.038(10) 0.032(9) 0.032(9) -0.019(8) -0.013(8) -0.015(8)
O2 0.036(10) 0.021(8) 0.025(9) -0.006(7) -0.001(8) 0.001(7)
O3 0.029(9) 0.032(10) 0.032(10) -0.006(8) -0.004(8) -0.007(8)
O4 0.042(10) 0.029(9) 0.024(9) -0.006(7) -0.017(8) -0.001(8)
O5 0.086(8) 0.039(6) 0.038(6) -0.016(5) -0.016(6) -0.013(6)
O6 0.055(7) 0.113(11) 0.030(6) -0.009(6) -0.011(5) -0.019(7)
O7 0.091(9) 0.034(6) 0.045(7) -0.006(5) -0.017(6) -0.004(6)
O8 0.130(12) 0.055(7) 0.059(8) 0.008(6) -0.052(8) -0.046(8)
O9 0.145(14) 0.053(7) 0.069(9) 0.027(6) -0.070(9) -0.059(8)
O10 0.063(8) 0.115(12) 0.110(12) -0.086(10) 0.018(8) -0.039(8)
O11 0.156(15) 0.036(7) 0.088(10) 0.015(6) -0.087(11) -0.032(8)
O12 0.058(8) 0.048(7) 0.114(12) -0.019(7) -0.034(8) 0.000(6)
O13 0.073(9) 0.059(8) 0.071(9) 0.005(7) 0.012(7) 0.026(7)
O14 0.084(10) 0.136(14) 0.108(12) -0.096(11) 0.035(9) -0.064(10)
O15 0.047(7) 0.114(12) 0.046(7) -0.009(7) -0.009(6) -0.017(7)
O16 0.073(9) 0.061(9) 0.082(10) 0.018(7) 0.032(8) 0.020(7)
O17 0.092(10) 0.100(11) 0.105(11) -0.074(10) -0.065(9) 0.044(9)
O18 0.095(11) 0.094(10) 0.105(11) -0.070(9) -0.071(9) 0.054(9)
O19 0.069(9) 0.076(9) 0.059(8) 0.011(7) 0.006(7) 0.024(7)
O20 0.120(12) 0.095(11) 0.102(11) -0.067(9) -0.083(10) 0.065(10)
O21 0.083(9) 0.047(7) 0.095(11) -0.024(7) -0.026(8) -0.011(7)
O22 0.083(10) 0.135(14) 0.092(11) -0.083(11) 0.033(8) -0.061(10)
O23 0.071(9) 0.094(10) 0.069(9) -0.029(8) -0.023(7) -0.012(8)
OW1 0.042(6) 0.052(6) 0.039(6) -0.018(5) -0.010(5) -0.001(5)
N1 0.041(7) 0.037(6) 0.041(7) -0.015(5) -0.016(6) -0.002(5)
N2 0.054(8) 0.038(7) 0.034(6) -0.014(5) -0.010(6) -0.010(6)
N3 0.047(7) 0.040(7) 0.041(7) -0.016(6) -0.011(6) -0.003(5)
N4 0.046(7) 0.041(7) 0.036(7) -0.018(5) -0.007(6) -0.004(6)
C1 0.054(9) 0.057(10) 0.031(8) -0.004(7) -0.019(7) -0.008(8)
C2 0.049(10) 0.047(10) 0.074(13) -0.002(9) -0.019(9) -0.005(8)
C3 0.058(11) 0.061(11) 0.055(11) -0.008(9) -0.017(9) 0.005(9)
C4 0.044(9) 0.049(9) 0.051(10) -0.017(8) -0.014(7) -0.002(7)
C5 0.042(9) 0.063(11) 0.052(10) -0.021(9) -0.002(8) -0.004(8)
C6 0.053(10) 0.050(10) 0.042(9) -0.004(8) -0.001(8) -0.010(8)
C7 0.050(9) 0.041(8) 0.045(9) -0.016(7) -0.004(7) -0.002(7)
C8 0.053(10) 0.050(10) 0.052(10) -0.016(8) -0.003(8) -0.016(8)
C9 0.069(11) 0.030(8) 0.044(9) -0.005(7) -0.008(8) -0.012(7)
C10 0.060(10) 0.034(8) 0.038(8) -0.003(6) -0.021(7) -0.006(7)
C11 0.042(8) 0.031(7) 0.040(8) -0.013(6) -0.012(7) -0.004(6)
C12 0.049(9) 0.048(9) 0.037(8) -0.019(7) -0.008(7) -0.012(7)
C13 0.054(10) 0.052(10) 0.040(9) -0.016(7) -0.013(7) 0.003(8)
C14 0.051(10) 0.067(12) 0.050(10) -0.016(9) -0.019(8) -0.004(9)
C15 0.033(8) 0.064(11) 0.040(9) 0.005(8) -0.010(7) -0.003(7)
C16 0.036(8) 0.048(9) 0.034(8) -0.006(7) -0.006(6) -0.003(6)
C17 0.045(9) 0.038(9) 0.068(11) -0.012(8) -0.011(8) 0.009(7)
C18 0.062(11) 0.044(9) 0.061(11) -0.021(8) -0.005(9) -0.020(8)
C19 0.052(9) 0.035(8) 0.049(9) -0.018(7) -0.007(7) -0.001(7)
C20 0.066(11) 0.074(12) 0.059(11) -0.043(10) -0.012(9) -0.016(10)
C21 0.059(10) 0.056(10) 0.044(9) -0.025(8) -0.011(8) -0.002(8)
C22 0.060(10) 0.055(10) 0.035(8) -0.019(7) -0.018(7) -0.005(8)
C23 0.027(7) 0.044(8) 0.046(8) -0.018(7) -0.007(6) 0.000(6)
C24 0.029(7) 0.033(7) 0.035(7) -0.010(6) 0.001(6) 0.002(6)

loop_
_atom_type_symbol
_atom_type_description
_atom_type_scat_dispersion_real
_atom_type_scat_dispersion_imag
_atom_type_scat_source
C C 0.0033 0.0016 'International Tables Vol C Tables 4.2.6.8 and 6.1.1.4'
H H 0.0000 0.0000 'International Tables Vol C Tables 4.2.6.8 and 6.1.1.4'
K K 0.2009 0.2494 'International Tables Vol C Tables 4.2.6.8 and 6.1.1.4'
Mo Mo -1.6832 0.6857 'International Tables Vol C Tables 4.2.6.8 and 6.1.1.4'
N N 0.0061 0.0033 'International Tables Vol C Tables 4.2.6.8 and 6.1.1.4'
Ni Ni 0.3393 1.1124 'International Tables Vol C Tables 4.2.6.8 and 6.1.1.4'
O O 0.0106 0.0060 'International Tables Vol C Tables 4.2.6.8 and 6.1.1.4'
P P 0.1023 0.0942 'International Tables Vol C Tables 4.2.6.8 and 6.1.1.4'

loop_
_geom_angle_atom_site_label_1
_geom_angle_atom_site_label_2
_geom_angle_atom_site_label_3
_geom_angle
_geom_angle_site_symmetry_1
_geom_angle_site_symmetry_3
O5 Mo1 O16 101.4(7) . .
O5 Mo1 O11 97.8(6) . .
O16 Mo1 O11 90.1(6) . .
O5 Mo1 O9 99.8(6) . .
O16 Mo1 O9 158.9(8) . .
O11 Mo1 O9 86.4(5) . .
O5 Mo1 O13 101.1(6) . .
O16 Mo1 O13 88.9(6) . .
O11 Mo1 O13 160.9(7) . .
O9 Mo1 O13 87.7(6) . .
O5 Mo1 O2 161.0(6) . .
O16 Mo1 O2 65.2(7) . .
O11 Mo1 O2 95.7(7) . .
O9 Mo1 O2 94.4(7) . .
O13 Mo1 O2 66.7(6) . .
O5 Mo1 O4 157.1(6) . 2_566
O16 Mo1 O4 94.7(7) . 2_566
O11 Mo1 O4 65.8(6) . 2_566
O9 Mo1 O4 64.9(6) . 2_566
O13 Mo1 O4 95.3(7) . 2_566
O2 Mo1 O4 41.8(6) . 2_566
O7 Mo2 O17 101.7(7) . .
O7 Mo2 O10 101.5(7) . .
O17 Mo2 O10 89.9(6) . .
O7 Mo2 O18 101.9(7) . .
O17 Mo2 O18 88.5(5) . .
O10 Mo2 O18 156.3(8) . .
O7 Mo2 O14 101.3(7) . .
O17 Mo2 O14 157.0(8) . .
O10 Mo2 O14 86.4(5) . .
O18 Mo2 O14 85.8(6) . .
O7 Mo2 O3 158.7(6) . .
O17 Mo2 O3 64.8(6) . .
O10 Mo2 O3 95.1(7) . .
O18 Mo2 O3 63.1(6) . .
O14 Mo2 O3 92.9(7) . .
O7 Mo2 O1 157.8(6) . 2_566
O17 Mo2 O1 95.6(7) . 2_566
O10 Mo2 O1 64.6(6) . 2_566
O18 Mo2 O1 92.1(6) . 2_566
O14 Mo2 O1 62.3(7) . 2_566
O3 Mo2 O1 43.3(6) . 2_566
O21 Mo3 O18 101.8(7) . 2_566
O21 Mo3 O13 100.8(7) . .
O18 Mo3 O13 90.1(6) 2_566 .
O21 Mo3 O20 99.9(7) . 2_566
O18 Mo3 O20 87.5(5) 2_566 2_566
O13 Mo3 O20 159.2(8) . 2_566
O21 Mo3 O19 101.6(7) . .
O18 Mo3 O19 156.5(7) 2_566 .
O13 Mo3 O19 87.9(5) . .
O20 Mo3 O19 86.2(6) 2_566 .
O21 Mo3 O3 157.6(7) . 2_566
O18 Mo3 O3 63.9(6) 2_566 2_566
O13 Mo3 O3 96.6(7) . 2_566
O20 Mo3 O3 63.9(6) 2_566 2_566
O19 Mo3 O3 93.1(7) . 2_566
O21 Mo3 O2 159.6(6) . .
O18 Mo3 O2 93.4(7) 2_566 .
O13 Mo3 O2 65.3(6) . .
O20 Mo3 O2 94.2(7) 2_566 .
O19 Mo3 O2 64.6(6) . .
O3 Mo3 O2 42.7(6) 2_566 .
O15 Mo4 O8 101.1(7) . .
O15 Mo4 O20 101.7(8) . .
O8 Mo4 O20 88.9(6) . .
O15 Mo4 O11 100.5(7) . .
O8 Mo4 O11 88.4(5) . .
O20 Mo4 O11 157.7(8) . .
O15 Mo4 O17 101.5(7) . .
O8 Mo4 O17 157.3(7) . .
O20 Mo4 O17 88.2(5) . .
O11 Mo4 O17 85.8(6) . .
O15 Mo4 O3 159.5(7) . .
O8 Mo4 O3 93.9(7) . .
O20 Mo4 O3 64.5(7) . .
O11 Mo4 O3 93.7(7) . .
O17 Mo4 O3 64.7(6) . .
O15 Mo4 O4 158.9(7) . 2_566
O8 Mo4 O4 65.4(6) . 2_566
O20 Mo4 O4 94.4(7) . 2_566
O11 Mo4 O4 64.4(6) . 2_566
O17 Mo4 O4 92.4(7) . 2_566
O3 Mo4 O4 41.5(6) . 2_566
O6 Mo5 O19 101.7(7) . .
O6 Mo5 O22 99.9(7) . .
O19 Mo5 O22 89.8(7) . .
O6 Mo5 O10 100.2(7) . .
O19 Mo5 O10 158.1(7) . .
O22 Mo5 O10 88.0(6) . .
O6 Mo5 O16 102.9(8) . .
O19 Mo5 O16 87.1(6) . .
O22 Mo5 O16 157.2(8) . .
O10 Mo5 O16 86.6(6) . .
O6 Mo5 O1 157.4(7) . 2_566
O19 Mo5 O1 94.6(7) . 2_566
O22 Mo5 O1 64.4(7) . 2_566
O10 Mo5 O1 64.9(6) . 2_566
O16 Mo5 O1 93.4(8) . 2_566
O6 Mo5 O2 159.9(6) . .
O19 Mo5 O2 65.3(6) . .
O22 Mo5 O2 95.6(7) . .
O10 Mo5 O2 93.2(7) . .
O16 Mo5 O2 62.7(7) . .
O1 Mo5 O2 42.7(6) 2_566 .
O12 Mo6 O9 101.5(7) . .
O12 Mo6 O14 100.5(8) . 2_566
O9 Mo6 O14 91.0(6) . 2_566
O12 Mo6 O22 100.8(8) . 2_566
O9 Mo6 O22 157.6(8) . 2_566
O14 Mo6 O22 87.3(6) 2_566 2_566
O12 Mo6 O8 102.9(7) . .
O9 Mo6 O8 87.4(5) . .
O14 Mo6 O8 156.3(8) 2_566 .
O22 Mo6 O8 85.3(6) 2_566 .
O12 Mo6 O1 157.7(7) . .
O9 Mo6 O1 94.9(7) . .
O14 Mo6 O1 63.9(7) 2_566 .
O22 Mo6 O1 64.4(6) 2_566 .
O8 Mo6 O1 92.7(6) . .
O12 Mo6 O4 160.3(7) . 2_566
O9 Mo6 O4 64.3(6) . 2_566
O14 Mo6 O4 93.5(8) 2_566 2_566
O22 Mo6 O4 93.5(7) 2_566 2_566
O8 Mo6 O4 64.6(6) . 2_566
O1 Mo6 O4 41.9(6) . 2_566
N4 Ni1 N3 80.9(5) . .
N4 Ni1 N1 101.0(5) . .
N3 Ni1 N1 173.9(5) . .
N4 Ni1 N2 95.6(5) . .
N3 Ni1 N2 93.7(5) . .
N1 Ni1 N2 80.3(5) . .
N4 Ni1 O5 171.7(5) . .
N3 Ni1 O5 90.9(5) . .
N1 Ni1 O5 87.3(5) . .
N2 Ni1 O5 86.5(4) . .
N4 Ni1 OW1 92.7(4) . .
N3 Ni1 OW1 93.1(5) . .
N1 Ni1 OW1 92.6(4) . .
N2 Ni1 OW1 169.9(4) . .
O5 Ni1 OW1 86.1(4) . .
O4 P1 O4 180.000(3) 2_566 .
O4 P1 O2 68.5(9) 2_566 .
O4 P1 O2 111.5(9) . .
O4 P1 O2 111.5(9) 2_566 2_566
O4 P1 O2 68.5(9) . 2_566
O2 P1 O2 180.0(9) . 2_566
O4 P1 O3 69.7(9) 2_566 .
O4 P1 O3 110.3(9) . .
O2 P1 O3 108.5(9) . .
O2 P1 O3 71.5(9) 2_566 .
O4 P1 O3 110.3(9) 2_566 2_566
O4 P1 O3 69.7(9) . 2_566
O2 P1 O3 71.5(9) . 2_566
O2 P1 O3 108.5(9) 2_566 2_566
O3 P1 O3 180.000(3) . 2_566
O4 P1 O1 110.1(9) 2_566 2_566
O4 P1 O1 69.9(9) . 2_566
O2 P1 O1 71.3(8) . 2_566
O2 P1 O1 108.7(8) 2_566 2_566
O3 P1 O1 72.4(9) . 2_566
O3 P1 O1 107.6(9) 2_566 2_566
O4 P1 O1 69.9(9) 2_566 .
O4 P1 O1 110.1(9) . .
O2 P1 O1 108.7(8) . .
O2 P1 O1 71.3(8) 2_566 .
O3 P1 O1 107.6(9) . .
O3 P1 O1 72.4(9) 2_566 .
O1 P1 O1 180.0(11) 2_566 .
P1 O1 O4 54.3(8) . 2_566
P1 O1 O2 53.9(8) . 2_566
O4 O1 O2 90.5(11) 2_566 2_566
P1 O1 O3 53.6(8) . 2_566
O4 O1 O3 89.0(11) 2_566 2_566
O2 O1 O3 87.1(11) 2_566 2_566
P1 O1 Mo6 124.8(9) . .
O4 O1 Mo6 70.5(8) 2_566 .
O2 O1 Mo6 134.9(10) 2_566 .
O3 O1 Mo6 131.1(9) 2_566 .
P1 O1 Mo5 123.2(8) . 2_566
O4 O1 Mo5 132.1(10) 2_566 2_566
O2 O1 Mo5 69.3(7) 2_566 2_566
O3 O1 Mo5 130.4(10) 2_566 2_566
Mo6 O1 Mo5 93.2(6) . 2_566
P1 O1 Mo2 121.9(9) . 2_566
O4 O1 Mo2 132.3(9) 2_566 2_566
O2 O1 Mo2 127.4(10) 2_566 2_566
O3 O1 Mo2 68.4(8) 2_566 2_566
Mo6 O1 Mo2 93.0(6) . 2_566
Mo5 O1 Mo2 91.9(6) 2_566 2_566
P1 O2 O4 55.5(8) . 2_566
P1 O2 O3 54.4(8) . 2_566
O4 O2 O3 91.3(12) 2_566 2_566
P1 O2 O1 54.8(7) . 2_566
O4 O2 O1 91.5(11) 2_566 2_566
O3 O2 O1 87.9(11) 2_566 2_566
P1 O2 Mo1 125.6(10) . .
O4 O2 Mo1 70.2(8) 2_566 .
O3 O2 Mo1 133.6(10) 2_566 .
O1 O2 Mo1 132.8(10) 2_566 .
P1 O2 Mo3 122.2(9) . .
O4 O2 Mo3 130.7(10) 2_566 .
O3 O2 Mo3 67.7(8) 2_566 .
O1 O2 Mo3 129.4(10) 2_566 .
Mo1 O2 Mo3 92.3(6) . .
P1 O2 Mo5 122.7(9) . .
O4 O2 Mo5 133.1(10) 2_566 .
O3 O2 Mo5 127.4(10) 2_566 .
O1 O2 Mo5 67.9(7) 2_566 .
Mo1 O2 Mo5 93.0(6) . .
Mo3 O2 Mo5 92.0(6) . .
P1 O3 O4 54.7(8) . 2_566
P1 O3 O2 54.1(8) . 2_566
O4 O3 O2 90.8(11) 2_566 2_566
P1 O3 O1 54.1(8) . 2_566
O4 O3 O1 89.6(11) 2_566 2_566
O2 O3 O1 87.6(11) 2_566 2_566
P1 O3 Mo3 123.6(10) . 2_566
O4 O3 Mo3 134.4(11) 2_566 2_566
O2 O3 Mo3 69.5(8) 2_566 2_566
O1 O3 Mo3 128.3(10) 2_566 2_566
P1 O3 Mo4 124.8(10) . .
O4 O3 Mo4 70.1(8) 2_566 .
O2 O3 Mo4 132.8(11) 2_566 .
O1 O3 Mo4 132.8(10) 2_566 .
Mo3 O3 Mo4 93.2(6) 2_566 .
P1 O3 Mo2 122.4(9) . .
O4 O3 Mo2 129.6(11) 2_566 .
O2 O3 Mo2 130.4(10) 2_566 .
O1 O3 Mo2 68.4(8) 2_566 .
Mo3 O3 Mo2 91.7(6) 2_566 .
Mo4 O3 Mo2 92.1(6) . .
P1 O4 O2 56.0(8) . 2_566
P1 O4 O3 55.6(8) . 2_566
O2 O4 O3 91.9(11) 2_566 2_566
P1 O4 O1 55.8(8) . 2_566
O2 O4 O1 92.1(12) 2_566 2_566
O3 O4 O1 90.5(11) 2_566 2_566
P1 O4 Mo1 124.0(9) . 2_566
O2 O4 Mo1 68.0(8) 2_566 2_566
O3 O4 Mo1 131.3(10) 2_566 2_566
O1 O4 Mo1 132.0(10) 2_566 2_566
P1 O4 Mo6 123.4(9) . 2_566
O2 O4 Mo6 130.3(11) 2_566 2_566
O3 O4 Mo6 130.9(10) 2_566 2_566
O1 O4 Mo6 67.6(8) 2_566 2_566
Mo1 O4 Mo6 92.1(6) 2_566 2_566
P1 O4 Mo4 123.9(9) . 2_566
O2 O4 Mo4 132.4(10) 2_566 2_566
O3 O4 Mo4 68.4(8) 2_566 2_566
O1 O4 Mo4 129.1(10) 2_566 2_566
Mo1 O4 Mo4 92.5(6) 2_566 2_566
Mo6 O4 Mo4 91.6(6) 2_566 2_566
Mo1 O5 Ni1 166.0(8) . .
Mo4 O8 Mo6 137.7(9) . .
Mo6 O9 Mo1 138.5(8) . .
Mo2 O10 Mo5 138.5(9) . .
Mo1 O11 Mo4 136.9(9) . .
Mo3 O13 Mo1 135.3(9) . .
Mo6 O14 Mo2 140.4(10) 2_566 .
Mo1 O16 Mo5 138.5(10) . .
Mo2 O17 Mo4 137.8(9) . .
Mo3 O18 Mo2 140.7(9) 2_566 .
Mo5 O19 Mo3 137.8(9) . .
Mo4 O20 Mo3 137.9(9) . 2_566
Mo5 O22 Mo6 137.4(9) . 2_566
C1 N1 C12 117.1(13) . .
C1 N1 Ni1 130.1(11) . .
C12 N1 Ni1 112.2(10) . .
C10 N2 C11 119.0(14) . .
C10 N2 Ni1 128.4(11) . .
C11 N2 Ni1 112.0(9) . .
C13 N3 C23 118.2(13) . .
C13 N3 Ni1 129.3(10) . .
C23 N3 Ni1 111.5(9) . .
C22 N4 C24 117.4(13) . .
C22 N4 Ni1 130.5(11) . .
C24 N4 Ni1 112.1(9) . .
N1 C1 C2 124.1(16) . .
N1 C1 H1A 118.0 . .
C2 C1 H1A 118.0 . .
C3 C2 C1 117.5(17) . .
C3 C2 H2A 121.3 . .
C1 C2 H2A 121.3 . .
C2 C3 C4 121.4(17) . .
C2 C3 H3A 119.3 . .
C4 C3 H3A 119.3 . .
C3 C4 C12 116.9(16) . .
C3 C4 C5 125.1(16) . .
C12 C4 C5 117.9(15) . .
C6 C5 C4 121.8(16) . .
C6 C5 H5A 119.1 . .
C4 C5 H5A 119.1 . .
C5 C6 C7 120.6(16) . .
C5 C6 H6A 119.7 . .
C7 C6 H6A 119.7 . .
C11 C7 C8 120.3(15) . .
C11 C7 C6 118.7(14) . .
C8 C7 C6 120.9(15) . .
C9 C8 C7 116.9(15) . .
C9 C8 H8A 121.5 . .
C7 C8 H8A 121.5 . .
C8 C9 C10 118.7(15) . .
C8 C9 H9A 120.7 . .
C10 C9 H9A 120.7 . .
N2 C10 C9 122.9(15) . .
N2 C10 H10A 118.6 . .
C9 C10 H10A 118.6 . .
C7 C11 N2 122.2(14) . .
C7 C11 C12 120.5(14) . .
N2 C11 C12 117.2(13) . .
N1 C12 C4 122.8(14) . .
N1 C12 C11 116.9(14) . .
C4 C12 C11 120.3(14) . .
N3 C13 C14 121.7(15) . .
N3 C13 H13A 119.1 . .
C14 C13 H13A 119.1 . .
C15 C14 C13 119.2(16) . .
C15 C14 H14A 120.4 . .
C13 C14 H14A 120.4 . .
C14 C15 C16 122.0(15) . .
C14 C15 H15A 119.0 . .
C16 C15 H15A 119.0 . .
C23 C16 C17 119.8(14) . .
C23 C16 C15 115.4(14) . .
C17 C16 C15 124.7(15) . .
C18 C17 C16 119.8(15) . .
C18 C17 H17A 120.1 . .
C16 C17 H17A 120.1 . .
C17 C18 C19 122.8(15) . .
C17 C18 H18A 118.6 . .
C19 C18 H18A 118.6 . .
C20 C19 C24 118.5(15) . .
C20 C19 C18 124.3(15) . .
C24 C19 C18 117.1(15) . .
C21 C20 C19 119.3(15) . .
C21 C20 H20A 120.4 . .
C19 C20 H20A 120.4 . .
C20 C21 C22 119.0(16) . .
C20 C21 H21A 120.5 . .
C22 C21 H21A 120.5 . .
N4 C22 C21 123.9(16) . .
N4 C22 H22A 118.1 . .
C21 C22 H22A 118.1 . .
N3 C23 C24 117.8(12) . .
N3 C23 C16 123.5(13) . .
C24 C23 C16 118.7(13) . .
N4 C24 C23 116.6(12) . .
N4 C24 C19 121.8(13) . .
C23 C24 C19 121.6(13) . .

loop_
_geom_bond_atom_site_label_1
_geom_bond_atom_site_label_2
_geom_bond_distance
_geom_bond_site_symmetry_2
Mo1 O5 1.701(10) .
Mo1 O16 1.868(14) .
Mo1 O11 1.905(14) .
Mo1 O9 1.919(12) .
Mo1 O13 1.923(14) .
Mo1 O2 2.391(16) .
Mo1 O4 2.426(16) 2_566
Mo2 O7 1.669(11) .
Mo2 O17 1.877(13) .
Mo2 O10 1.887(12) .
Mo2 O18 1.888(12) .
Mo2 O14 1.920(14) .
Mo2 O3 2.475(18) .
Mo2 O1 2.475(17) 2_566
Mo3 O21 1.682(13) .
Mo3 O18 1.862(12) 2_566
Mo3 O13 1.875(13) .
Mo3 O20 1.938(13) 2_566
Mo3 O19 1.943(13) .
Mo3 O3 2.448(18) 2_566
Mo3 O2 2.479(17) .
Mo4 O15 1.699(12) .
Mo4 O8 1.869(12) .
Mo4 O20 1.879(13) .
Mo4 O11 1.910(12) .
Mo4 O17 1.927(13) .
Mo4 O3 2.455(17) .
Mo4 O4 2.484(18) 2_566
Mo5 O6 1.696(11) .
Mo5 O19 1.880(14) .
Mo5 O22 1.886(13) .
Mo5 O10 1.902(13) .
Mo5 O16 1.910(13) .
Mo5 O1 2.455(14) 2_566
Mo5 O2 2.479(17) .
Mo6 O12 1.669(12) .
Mo6 O9 1.859(12) .
Mo6 O14 1.864(14) 2_566
Mo6 O22 1.926(13) 2_566
Mo6 O8 1.948(12) .
Mo6 O1 2.433(18) .
Mo6 O4 2.481(17) 2_566
Ni1 N4 2.043(11) .
Ni1 N3 2.056(13) .
Ni1 N1 2.065(12) .
Ni1 N2 2.085(12) .
Ni1 O5 2.090(10) .
Ni1 OW1 2.113(11) .
P1 O4 1.523(18) 2_566
P1 O4 1.523(18) .
P1 O2 1.533(18) .
P1 O2 1.533(18) 2_566
P1 O3 1.540(17) .
P1 O3 1.540(17) 2_566
P1 O1 1.550(18) 2_566
P1 O1 1.550(18) .
O1 O4 1.76(2) 2_566
O1 O2 1.80(2) 2_566
O1 O3 1.82(2) 2_566
O1 Mo5 2.455(14) 2_566
O1 Mo2 2.475(17) 2_566
O2 O4 1.72(2) 2_566
O2 O3 1.80(2) 2_566
O2 O1 1.80(2) 2_566
O3 O4 1.75(2) 2_566
O3 O2 1.80(2) 2_566
O3 O1 1.82(2) 2_566
O3 Mo3 2.448(18) 2_566
O4 O2 1.72(2) 2_566
O4 O3 1.75(2) 2_566
O4 O1 1.76(2) 2_566
O4 Mo1 2.426(16) 2_566
O4 Mo6 2.481(17) 2_566
O4 Mo4 2.484(18) 2_566
O14 Mo6 1.864(14) 2_566
O18 Mo3 1.862(12) 2_566
O20 Mo3 1.938(13) 2_566
O22 Mo6 1.926(13) 2_566
N1 C1 1.325(18) .
N1 C12 1.381(19) .
N2 C10 1.306(18) .
N2 C11 1.366(18) .
N3 C13 1.350(19) .
N3 C23 1.358(18) .
N4 C22 1.322(18) .
N4 C24 1.377(17) .
C1 C2 1.41(2) .
C1 H1A 0.9400 .
C2 C3 1.37(2) .
C2 H2A 0.9400 .
C3 C4 1.39(2) .
C3 H3A 0.9400 .
C4 C12 1.41(2) .
C4 C5 1.44(2) .
C5 C6 1.32(2) .
C5 H5A 0.9400 .
C6 C7 1.48(2) .
C6 H6A 0.9400 .
C7 C11 1.36(2) .
C7 C8 1.42(2) .
C8 C9 1.40(2) .
C8 H8A 0.9400 .
C9 C10 1.42(2) .
C9 H9A 0.9400 .
C10 H10A 0.9400 .
C11 C12 1.43(2) .
C13 C14 1.44(2) .
C13 H13A 0.9400 .
C14 C15 1.31(2) .
C14 H14A 0.9400 .
C15 C16 1.44(2) .
C15 H15A 0.9400 .
C16 C23 1.422(19) .
C16 C17 1.43(2) .
C17 C18 1.35(2) .
C17 H17A 0.9400 .
C18 C19 1.43(2) .
C18 H18A 0.9400 .
C19 C20 1.39(2) .
C19 C24 1.416(19) .
C20 C21 1.37(2) .
C20 H20A 0.9400 .
C21 C22 1.40(2) .
C21 H21A 0.9400 .
C22 H22A 0.9400 .
C23 C24 1.41(2) .
